data_4069150
loop_
_publ_author_name
'Langer, Jens'
'Krieck, Sven'
'Fischer, Reinald'
'G\"orls, Helmar'
'Walther, Dirk'
'Westerhausen, Matthias'

_publ_section_title
;
 1,4-Dioxane Adducts of Grignard Reagents: Synthesis, Ether Fragmentation
 Reactions, and Structural Diversity of Grignard Reagent/1,4-Dioxane
 Complexes
;
_journal_issue 19
_journal_name_full Organometallics
_journal_page_first 5814
_journal_paper_doi 10.1021/om9000567
_journal_volume 28
_journal_year 2009
_chemical_formula_moiety '8(C26 H38 Mg O4), 5(C7 H8)'
_chemical_formula_sum 'C30.38 H43 Mg O4'
_chemical_formula_weight 496.46
_chemical_name_systematic
; 
 ? 
;
_space_group_IT_number 14
_symmetry_cell_setting monoclinic
_symmetry_space_group_name_Hall '-P 2yn'
_symmetry_space_group_name_H-M 'P 1 21/n 1'
_atom_sites_solution_hydrogens geom
_atom_sites_solution_primary direct
_atom_sites_solution_secondary difmap
_audit_creation_method SHELXL-97
_cell_angle_alpha 90.00
_cell_angle_beta 91.9630(10)
_cell_angle_gamma 90.00
_cell_formula_units_Z 8
_cell_length_a 11.9417(2)
_cell_length_b 25.0853(3)
_cell_length_c 20.1698(3)
_cell_measurement_reflns_used 17130
_cell_measurement_temperature 183(2)
_cell_measurement_theta_max 27.46
_cell_measurement_theta_min 1.67
_cell_volume 6038.54(15)
_computing_cell_refinement DENZO
_computing_data_collection COLLECT
_computing_data_reduction DENZO
_computing_molecular_graphics SHELXTL/PC
_computing_publication_material SHELXL-97
_computing_structure_refinement 'SHELXL-97 (Sheldrick, 1997)'
_computing_structure_solution 'SHELXS-97 (Sheldrick, 1990)'
_diffrn_ambient_temperature 183(2)
_diffrn_measured_fraction_theta_full 0.985
_diffrn_measured_fraction_theta_max 0.985
_diffrn_measurement_device_type KappaCCD
_diffrn_measurement_method 'phi- + omega-scan'
_diffrn_radiation_monochromator graphite
_diffrn_radiation_source 'fine-focus sealed tube'
_diffrn_radiation_type MoK\a
_diffrn_radiation_wavelength 0.71073
_diffrn_reflns_av_R_equivalents 0.0492
_diffrn_reflns_av_sigmaI/netI 0.0556
_diffrn_reflns_limit_h_max 15
_diffrn_reflns_limit_h_min -15
_diffrn_reflns_limit_k_max 25
_diffrn_reflns_limit_k_min -32
_diffrn_reflns_limit_l_max 26
_diffrn_reflns_limit_l_min -26
_diffrn_reflns_number 36417
_diffrn_reflns_theta_full 27.44
_diffrn_reflns_theta_max 27.44
_diffrn_reflns_theta_min 2.59
_exptl_absorpt_coefficient_mu 0.089
_exptl_absorpt_correction_type none
_exptl_crystal_colour colourless
_exptl_crystal_density_diffrn 1.092
_exptl_crystal_density_method 'not measured'
_exptl_crystal_description prism
_exptl_crystal_F_000 2154
_exptl_crystal_size_max 0.08
_exptl_crystal_size_mid 0.08
_exptl_crystal_size_min 0.06
_refine_diff_density_max 0.647
_refine_diff_density_min -0.390
_refine_diff_density_rms 0.052
_refine_ls_extinction_method none
_refine_ls_goodness_of_fit_ref 1.017
_refine_ls_hydrogen_treatment constr
_refine_ls_matrix_type full
_refine_ls_number_parameters 651
_refine_ls_number_reflns 13577
_refine_ls_number_restraints 0
_refine_ls_restrained_S_all 1.017
_refine_ls_R_factor_all 0.1147
_refine_ls_R_factor_gt 0.0673
_refine_ls_shift/su_max 0.026
_refine_ls_shift/su_mean 0.001
_refine_ls_structure_factor_coef Fsqd
_refine_ls_weighting_details 'calc w=1/[\s^2^(Fo^2^)+(0.1040P)^2^+3.2709P] where P=(Fo^2^+2Fc^2^)/3'
_refine_ls_weighting_scheme calc
_refine_ls_wR_factor_gt 0.1765
_refine_ls_wR_factor_ref 0.2100
_reflns_number_gt 8563
_reflns_number_total 13577
_reflns_threshold_expression >2sigma(I)
_cod_data_source_file om9000567_si_001.cif
_cod_data_source_block FO2951
_cod_depositor_comments
;
The following automatic conversions were performed:

'_exptl_absorpt_correction_type' value 'NONE' changed to 'none'
according to /home/saulius/struct/CIF-dictionaries/cif_core.dic
dictionary named 'cif_core.dic' version 2.4.2 from 2011-04-26.

Automatic conversion script
Id: cif_fix_values 1715 2011-07-08 13:25:40Z adriana 
;
_cod_original_sg_symbol_Hall -P2yn
_cod_original_sg_symbol_H-M P2(1)/n
_cod_database_code 4069150

loop_
_symmetry_equiv_pos_as_xyz
'x, y, z'
'-x+1/2, y+1/2, -z+1/2'
'-x, -y, -z'
'x-1/2, -y-1/2, z-1/2'

loop_
_atom_site_label
_atom_site_type_symbol
_atom_site_fract_x
_atom_site_fract_y
_atom_site_fract_z
_atom_site_U_iso_or_equiv
_atom_site_adp_type
_atom_site_occupancy
_atom_site_symmetry_multiplicity
_atom_site_calc_flag
_atom_site_refinement_flags
_atom_site_disorder_assembly
_atom_site_disorder_group
MgA Mg -0.38672(6) 0.47905(3) 0.29783(4) 0.0343(2) Uani 1 1 d . . .
O1A O -0.47837(15) 0.45609(7) 0.21135(10) 0.0460(4) Uani 1 1 d . . .
O2A O -0.5563(3) 0.44241(10) 0.07905(14) 0.1026(11) Uani 1 1 d . . .
O3A O -0.44825(14) 0.41117(6) 0.34374(9) 0.0413(4) Uani 1 1 d . . .
O4A O -0.52440(19) 0.33034(8) 0.42848(11) 0.0607(6) Uani 1 1 d . . .
C1A C -0.45166(19) 0.55789(9) 0.31824(12) 0.0345(5) Uani 1 1 d . . .
C2A C -0.51854(19) 0.57354(9) 0.37154(12) 0.0360(5) Uani 1 1 d . . .
C3A C -0.5429(2) 0.62709(10) 0.38378(13) 0.0404(6) Uani 1 1 d . . .
H3AA H -0.5874 0.6359 0.4204 0.049 Uiso 1 1 calc R . .
C4A C -0.5040(2) 0.66770(10) 0.34416(14) 0.0435(6) Uani 1 1 d . . .
C5A C -0.4391(2) 0.65340(10) 0.29121(14) 0.0413(6) Uani 1 1 d . . .
H5AA H -0.4120 0.6804 0.2628 0.050 Uiso 1 1 calc R . .
C6A C -0.4130(2) 0.60017(9) 0.27890(12) 0.0363(5) Uani 1 1 d . . .
C7A C -0.5645(2) 0.53235(11) 0.41762(14) 0.0480(6) Uani 1 1 d . . .
H7AA H -0.5782 0.5488 0.4607 0.072 Uiso 1 1 calc R . .
H7AB H -0.5103 0.5033 0.4236 0.072 Uiso 1 1 calc R . .
H7AC H -0.6350 0.5182 0.3986 0.072 Uiso 1 1 calc R . .
C8A C -0.5303(3) 0.72527(11) 0.35871(19) 0.0641(9) Uani 1 1 d . . .
H8AA H -0.5978 0.7272 0.3849 0.096 Uiso 1 1 calc R . .
H8AB H -0.5429 0.7446 0.3169 0.096 Uiso 1 1 calc R . .
H8AC H -0.4672 0.7413 0.3838 0.096 Uiso 1 1 calc R . .
C9A C -0.3371(2) 0.58849(11) 0.22135(14) 0.0470(6) Uani 1 1 d . . .
H9AA H -0.2696 0.5699 0.2380 0.070 Uiso 1 1 calc R . .
H9AB H -0.3157 0.6221 0.2004 0.070 Uiso 1 1 calc R . .
H9AC H -0.3772 0.5660 0.1887 0.070 Uiso 1 1 calc R . .
C10A C -0.2076(2) 0.46701(9) 0.31063(13) 0.0358(5) Uani 1 1 d . . .
C11A C -0.1316(2) 0.45608(10) 0.26126(13) 0.0400(6) Uani 1 1 d . . .
C12A C -0.0165(2) 0.45227(11) 0.27486(16) 0.0479(7) Uani 1 1 d . . .
H12A H 0.0317 0.4438 0.2399 0.058 Uiso 1 1 calc R . .
C13A C 0.0292(2) 0.46047(11) 0.33795(16) 0.0486(7) Uani 1 1 d . . .
C14A C -0.0439(2) 0.47204(10) 0.38770(15) 0.0462(6) Uani 1 1 d . . .
H14A H -0.0148 0.4783 0.4314 0.055 Uiso 1 1 calc R . .
C15A C -0.1597(2) 0.47467(9) 0.37518(13) 0.0393(6) Uani 1 1 d . . .
C16A C -0.1736(3) 0.44745(13) 0.19040(15) 0.0542(7) Uani 1 1 d . . .
H16A H -0.1109 0.4506 0.1605 0.081 Uiso 1 1 calc R . .
H16B H -0.2304 0.4744 0.1787 0.081 Uiso 1 1 calc R . .
H16C H -0.2068 0.4118 0.1861 0.081 Uiso 1 1 calc R . .
C17A C 0.1544(3) 0.45597(16) 0.3512(2) 0.0737(10) Uani 1 1 d . . .
H17A H 0.1715 0.4617 0.3986 0.111 Uiso 1 1 calc R . .
H17B H 0.1929 0.4829 0.3253 0.111 Uiso 1 1 calc R . .
H17C H 0.1797 0.4204 0.3385 0.111 Uiso 1 1 calc R . .
C18A C -0.2339(3) 0.48469(12) 0.43312(14) 0.0507(7) Uani 1 1 d . . .
H18A H -0.1887 0.4989 0.4705 0.076 Uiso 1 1 calc R . .
H18B H -0.2689 0.4512 0.4463 0.076 Uiso 1 1 calc R . .
H18C H -0.2922 0.5105 0.4201 0.076 Uiso 1 1 calc R . .
C19A C -0.5679(3) 0.48791(14) 0.1826(2) 0.0823(13) Uani 1 1 d . . .
H19A H -0.5665 0.5239 0.2028 0.099 Uiso 1 1 calc R . .
H19B H -0.6409 0.4712 0.1917 0.099 Uiso 1 1 calc R . .
C20A C -0.5556(6) 0.49247(16) 0.1105(3) 0.121(2) Uani 1 1 d . . .
H20A H -0.6175 0.5144 0.0914 0.146 Uiso 1 1 calc R . .
H20B H -0.4842 0.5109 0.1018 0.146 Uiso 1 1 calc R . .
C21A C -0.4683(3) 0.41009(14) 0.10731(17) 0.0694(9) Uani 1 1 d . . .
H21A H -0.3950 0.4267 0.0987 0.083 Uiso 1 1 calc R . .
H21B H -0.4701 0.3745 0.0860 0.083 Uiso 1 1 calc R . .
C22A C -0.4804(3) 0.40403(11) 0.17951(15) 0.0537(7) Uani 1 1 d . . .
H22A H -0.5520 0.3859 0.1882 0.064 Uiso 1 1 calc R . .
H22B H -0.4184 0.3818 0.1982 0.064 Uiso 1 1 calc R . .
C23A C -0.5654(2) 0.39828(11) 0.34728(17) 0.0517(7) Uani 1 1 d . . .
H23A H -0.5861 0.3716 0.3128 0.062 Uiso 1 1 calc R . .
H23B H -0.6110 0.4307 0.3388 0.062 Uiso 1 1 calc R . .
C24A C -0.5894(3) 0.37652(13) 0.41397(18) 0.0624(8) Uani 1 1 d . . .
H24A H -0.5728 0.4041 0.4481 0.075 Uiso 1 1 calc R . .
H24B H -0.6700 0.3675 0.4156 0.075 Uiso 1 1 calc R . .
C25A C -0.4088(3) 0.34278(12) 0.42458(15) 0.0541(7) Uani 1 1 d . . .
H25A H -0.3640 0.3103 0.4342 0.065 Uiso 1 1 calc R . .
H25B H -0.3884 0.3697 0.4588 0.065 Uiso 1 1 calc R . .
C26A C -0.3806(2) 0.36371(10) 0.35817(14) 0.0428(6) Uani 1 1 d . . .
H26A H -0.3000 0.3729 0.3577 0.051 Uiso 1 1 calc R . .
H26B H -0.3960 0.3362 0.3239 0.051 Uiso 1 1 calc R . .
MgB Mg -0.00160(7) 0.70873(3) 0.31127(4) 0.0335(2) Uani 1 1 d . . .
O1B O 0.09070(14) 0.64299(7) 0.28033(9) 0.0414(4) Uani 1 1 d . . .
O2B O 0.21794(18) 0.56256(8) 0.21998(11) 0.0577(5) Uani 1 1 d . . .
O3B O -0.07095(14) 0.65823(7) 0.38217(8) 0.0383(4) Uani 1 1 d . . .
O4B O -0.18123(17) 0.61373(8) 0.49131(9) 0.0504(5) Uani 1 1 d . . .
C1B C 0.1274(2) 0.76450(9) 0.34268(12) 0.0368(5) Uani 1 1 d . . .
C2B C 0.1523(2) 0.78454(10) 0.40613(13) 0.0413(6) Uani 1 1 d . . .
C3B C 0.2341(3) 0.82359(12) 0.41780(16) 0.0570(8) Uani 1 1 d . . .
H3BA H 0.2481 0.8360 0.4618 0.068 Uiso 1 1 calc R . .
C4B C 0.2946(3) 0.84443(13) 0.36722(18) 0.0622(8) Uani 1 1 d . . .
C5B C 0.2704(3) 0.82656(11) 0.30400(16) 0.0535(7) Uani 1 1 d . . .
H5BA H 0.3091 0.8415 0.2681 0.064 Uiso 1 1 calc R . .
C6B C 0.1909(2) 0.78731(10) 0.29121(13) 0.0411(6) Uani 1 1 d . . .
C7B C 0.0919(3) 0.76350(13) 0.46551(14) 0.0569(8) Uani 1 1 d . . .
H7BA H 0.0155 0.7531 0.4518 0.085 Uiso 1 1 calc R . .
H7BB H 0.0890 0.7914 0.4995 0.085 Uiso 1 1 calc R . .
H7BC H 0.1320 0.7324 0.4837 0.085 Uiso 1 1 calc R . .
C8B C 0.3849(5) 0.8861(2) 0.3803(3) 0.1124(18) Uani 1 1 d . . .
H8BA H 0.4517 0.8767 0.3559 0.169 Uiso 1 1 calc R . .
H8BB H 0.4041 0.8873 0.4279 0.169 Uiso 1 1 calc R . .
H8BC H 0.3573 0.9210 0.3655 0.169 Uiso 1 1 calc R . .
C9B C 0.1727(3) 0.76816(12) 0.22103(14) 0.0554(8) Uani 1 1 d . . .
H9BA H 0.2148 0.7908 0.1911 0.083 Uiso 1 1 calc R . .
H9BB H 0.0927 0.7700 0.2087 0.083 Uiso 1 1 calc R . .
H9BC H 0.1987 0.7312 0.2176 0.083 Uiso 1 1 calc R . .
C10B C -0.1470(2) 0.73490(9) 0.25314(11) 0.0333(5) Uani 1 1 d . . .
C11B C -0.2184(2) 0.77092(9) 0.28580(12) 0.0352(5) Uani 1 1 d . . .
C12B C -0.3109(2) 0.79436(10) 0.25388(14) 0.0413(6) Uani 1 1 d . . .
H12B H -0.3555 0.8187 0.2776 0.050 Uiso 1 1 calc R . .
C13B C -0.3396(2) 0.78298(10) 0.18800(14) 0.0444(6) Uani 1 1 d . . .
C14B C -0.2721(2) 0.74769(10) 0.15542(13) 0.0420(6) Uani 1 1 d . . .
H14B H -0.2907 0.7387 0.1106 0.050 Uiso 1 1 calc R . .
C15B C -0.1774(2) 0.72476(9) 0.18607(12) 0.0367(5) Uani 1 1 d . . .
C16B C -0.1958(3) 0.78453(11) 0.35790(13) 0.0467(6) Uani 1 1 d . . .
H16D H -0.2382 0.8165 0.3693 0.070 Uiso 1 1 calc R . .
H16E H -0.1155 0.7912 0.3656 0.070 Uiso 1 1 calc R . .
H16F H -0.2189 0.7547 0.3857 0.070 Uiso 1 1 calc R . .
C17B C -0.4389(3) 0.80959(15) 0.1537(2) 0.0733(10) Uani 1 1 d . . .
H17D H -0.4490 0.7953 0.1087 0.110 Uiso 1 1 calc R . .
H17E H -0.4258 0.8481 0.1516 0.110 Uiso 1 1 calc R . .
H17F H -0.5063 0.8026 0.1787 0.110 Uiso 1 1 calc R . .
C18B C -0.1066(3) 0.68846(12) 0.14474(14) 0.0516(7) Uani 1 1 d . . .
H18D H -0.1229 0.6953 0.0976 0.077 Uiso 1 1 calc R . .
H18E H -0.1240 0.6512 0.1549 0.077 Uiso 1 1 calc R . .
H18F H -0.0271 0.6953 0.1550 0.077 Uiso 1 1 calc R . .
C19B C 0.2079(2) 0.63499(11) 0.29794(14) 0.0446(6) Uani 1 1 d . . .
H19C H 0.2150 0.6106 0.3364 0.053 Uiso 1 1 calc R . .
H19D H 0.2424 0.6695 0.3109 0.053 Uiso 1 1 calc R . .
C20B C 0.2682(2) 0.61200(11) 0.24097(15) 0.0504(7) Uani 1 1 d . . .
H20C H 0.2658 0.6376 0.2036 0.060 Uiso 1 1 calc R . .
H20D H 0.3478 0.6059 0.2543 0.060 Uiso 1 1 calc R . .
C21B C 0.1035(3) 0.57084(12) 0.20210(16) 0.0557(7) Uani 1 1 d . . .
H21C H 0.0692 0.5366 0.1878 0.067 Uiso 1 1 calc R . .
H21D H 0.0975 0.5959 0.1643 0.067 Uiso 1 1 calc R . .
C22B C 0.0408(3) 0.59312(11) 0.25970(16) 0.0508(7) Uani 1 1 d . . .
H22C H -0.0388 0.5988 0.2462 0.061 Uiso 1 1 calc R . .
H22D H 0.0439 0.5675 0.2971 0.061 Uiso 1 1 calc R . .
C23B C -0.0101(2) 0.63056(11) 0.43472(13) 0.0447(6) Uani 1 1 d . . .
H23C H 0.0660 0.6459 0.4407 0.054 Uiso 1 1 calc R . .
H23D H -0.0024 0.5924 0.4230 0.054 Uiso 1 1 calc R . .
C24B C -0.0718(2) 0.63578(11) 0.49791(13) 0.0484(7) Uani 1 1 d . . .
H24C H -0.0294 0.6172 0.5341 0.058 Uiso 1 1 calc R . .
H24D H -0.0772 0.6739 0.5100 0.058 Uiso 1 1 calc R . .
C25B C -0.2425(2) 0.64012(12) 0.43869(14) 0.0504(7) Uani 1 1 d . . .
H25C H -0.2521 0.6782 0.4503 0.060 Uiso 1 1 calc R . .
H25D H -0.3179 0.6239 0.4333 0.060 Uiso 1 1 calc R . .
C26B C -0.1833(2) 0.63606(11) 0.37438(13) 0.0443(6) Uani 1 1 d . . .
H26C H -0.1787 0.5982 0.3608 0.053 Uiso 1 1 calc R . .
H26D H -0.2260 0.6557 0.3393 0.053 Uiso 1 1 calc R . .
C1TA C -0.8459(5) 0.1594(2) 0.4362(2) 0.0969(14) Uani 1 1 d . . .
C2TA C -0.8014(7) 0.2107(2) 0.4248(3) 0.122(2) Uani 1 1 d . . .
H2TA H -0.8429 0.2363 0.3993 0.146 Uiso 1 1 calc R . .
C3TA C -0.6987(7) 0.2227(2) 0.4509(3) 0.121(2) Uani 1 1 d . . .
H3TA H -0.6691 0.2573 0.4433 0.145 Uiso 1 1 calc R . .
C4TA C -0.6307(6) 0.1848(3) 0.4904(3) 0.132(3) Uani 1 1 d . . .
H4TA H -0.5588 0.1929 0.5094 0.158 Uiso 1 1 calc R . .
C5TA C -0.6786(7) 0.1402(4) 0.4964(3) 0.158(3) Uani 1 1 d . . .
H5TA H -0.6372 0.1135 0.5199 0.190 Uiso 1 1 calc R . .
C6TA C -0.7833(5) 0.12601(19) 0.4729(2) 0.0905(13) Uani 1 1 d . . .
H6TA H -0.8118 0.0917 0.4830 0.109 Uiso 1 1 calc R . .
C7TA C -0.9512(5) 0.1452(3) 0.4077(3) 0.134(2) Uani 1 1 d . . .
H7TA H -0.9965 0.1282 0.4414 0.202 Uiso 1 1 calc R . .
H7TB H -0.9409 0.1203 0.3710 0.202 Uiso 1 1 calc R . .
H7TC H -0.9896 0.1773 0.3910 0.202 Uiso 1 1 calc R . .
C1TB C -0.1089(7) 0.5151(3) 0.0115(4) 0.079(2) Uiso 0.50 1 d P . .
H1TB H -0.0944 0.4915 -0.0241 0.094 Uiso 0.25 1 calc PR A -1
C2TB C -0.0286(6) 0.5313(3) 0.0493(3) 0.0637(16) Uiso 0.50 1 d P B -1
H2TB H -0.0445 0.5540 0.0856 0.076 Uiso 0.50 1 calc PR B -1
C3TB C 0.0782(8) 0.5172(4) 0.0392(5) 0.092(2) Uiso 0.50 1 d P . -1
H3TB H 0.1351 0.5304 0.0689 0.110 Uiso 0.50 1 calc PR . -1
C4TB C -0.2208(13) 0.5322(6) 0.0223(8) 0.073(4) Uiso 0.25 1 d P B -1
H4TB H -0.2213 0.5553 0.0615 0.109 Uiso 0.25 1 calc PR B -1
H4TC H -0.2685 0.5011 0.0294 0.109 Uiso 0.25 1 calc PR B -1
H4TD H -0.2494 0.5521 -0.0166 0.109 Uiso 0.25 1 calc PR B -1

loop_
_atom_site_aniso_label
_atom_site_aniso_U_11
_atom_site_aniso_U_22
_atom_site_aniso_U_33
_atom_site_aniso_U_23
_atom_site_aniso_U_13
_atom_site_aniso_U_12
MgA 0.0264(4) 0.0299(4) 0.0468(5) -0.0017(3) 0.0039(3) 0.0021(3)
O1A 0.0419(11) 0.0361(9) 0.0592(11) -0.0088(8) -0.0087(9) 0.0066(8)
O2A 0.161(3) 0.0557(14) 0.0868(18) -0.0034(13) -0.0661(19) 0.0000(16)
O3A 0.0293(9) 0.0311(8) 0.0640(11) 0.0012(8) 0.0072(8) 0.0009(7)
O4A 0.0683(15) 0.0458(11) 0.0695(14) 0.0057(10) 0.0215(11) -0.0100(10)
C1A 0.0244(12) 0.0343(12) 0.0446(13) -0.0030(10) -0.0029(10) 0.0009(9)
C2A 0.0246(12) 0.0371(12) 0.0460(13) -0.0026(10) -0.0026(10) 0.0016(9)
C3A 0.0299(13) 0.0415(13) 0.0497(14) -0.0101(11) -0.0008(11) 0.0047(10)
C4A 0.0343(14) 0.0328(12) 0.0630(17) -0.0077(12) -0.0053(12) 0.0014(10)
C5A 0.0351(14) 0.0333(12) 0.0553(15) 0.0027(11) -0.0027(11) -0.0017(10)
C6A 0.0286(12) 0.0356(12) 0.0446(13) 0.0000(10) -0.0015(10) 0.0007(10)
C7A 0.0433(16) 0.0465(15) 0.0548(16) 0.0011(12) 0.0113(13) 0.0008(12)
C8A 0.062(2) 0.0377(15) 0.093(2) -0.0122(15) 0.0074(18) 0.0044(14)
C9A 0.0444(16) 0.0445(14) 0.0527(16) 0.0021(12) 0.0114(13) -0.0017(12)
C10A 0.0277(12) 0.0302(11) 0.0499(14) 0.0012(10) 0.0038(10) 0.0007(9)
C11A 0.0339(14) 0.0330(12) 0.0534(15) 0.0048(11) 0.0046(11) 0.0022(10)
C12A 0.0319(14) 0.0461(15) 0.0666(18) 0.0106(13) 0.0131(13) 0.0056(11)
C13A 0.0272(13) 0.0434(14) 0.075(2) 0.0141(13) -0.0004(13) -0.0002(11)
C14A 0.0400(15) 0.0378(13) 0.0603(17) 0.0087(12) -0.0068(13) -0.0064(11)
C15A 0.0331(13) 0.0306(12) 0.0543(15) 0.0036(11) 0.0019(11) -0.0019(10)
C16A 0.0450(17) 0.0650(18) 0.0528(16) -0.0016(14) 0.0049(13) 0.0105(14)
C17A 0.0316(16) 0.085(2) 0.104(3) 0.022(2) -0.0047(17) 0.0032(16)
C18A 0.0486(17) 0.0524(16) 0.0512(16) -0.0043(13) 0.0026(13) -0.0025(13)
C19A 0.068(2) 0.059(2) 0.116(3) -0.026(2) -0.046(2) 0.0270(17)
C20A 0.189(6) 0.054(2) 0.114(4) -0.004(2) -0.094(4) 0.020(3)
C21A 0.088(3) 0.0591(19) 0.0596(19) -0.0086(16) -0.0119(18) -0.0028(18)
C22A 0.063(2) 0.0363(13) 0.0614(18) -0.0082(12) -0.0074(15) 0.0012(13)
C23A 0.0325(14) 0.0444(15) 0.079(2) 0.0018(14) 0.0096(14) -0.0055(11)
C24A 0.0539(19) 0.0530(18) 0.082(2) -0.0015(16) 0.0261(17) -0.0059(14)
C25A 0.065(2) 0.0427(15) 0.0554(17) 0.0037(13) 0.0071(14) 0.0020(14)
C26A 0.0422(15) 0.0305(12) 0.0560(15) -0.0008(11) 0.0071(12) 0.0071(10)
MgB 0.0303(4) 0.0327(4) 0.0373(4) 0.0019(3) -0.0007(3) 0.0017(3)
O1B 0.0313(9) 0.0348(9) 0.0582(11) -0.0026(8) 0.0011(8) 0.0031(7)
O2B 0.0543(13) 0.0476(11) 0.0715(13) -0.0086(10) 0.0071(10) 0.0160(9)
O3B 0.0299(9) 0.0433(9) 0.0413(9) 0.0087(7) -0.0031(7) -0.0062(7)
O4B 0.0482(12) 0.0555(11) 0.0475(10) 0.0124(9) 0.0019(9) -0.0134(9)
C1B 0.0331(13) 0.0319(11) 0.0451(13) 0.0038(10) 0.0000(10) 0.0020(10)
C2B 0.0391(14) 0.0382(13) 0.0464(14) 0.0003(11) 0.0002(11) -0.0028(11)
C3B 0.064(2) 0.0506(16) 0.0556(17) -0.0049(13) -0.0056(15) -0.0151(14)
C4B 0.057(2) 0.0560(18) 0.074(2) 0.0028(16) 0.0013(16) -0.0223(15)
C5B 0.0488(17) 0.0454(15) 0.0670(19) 0.0121(14) 0.0141(14) -0.0047(13)
C6B 0.0374(14) 0.0356(12) 0.0505(14) 0.0058(11) 0.0039(11) 0.0062(10)
C7B 0.065(2) 0.0622(18) 0.0430(15) -0.0006(13) 0.0018(14) -0.0139(15)
C8B 0.114(4) 0.119(4) 0.104(3) -0.004(3) -0.001(3) -0.077(3)
C9B 0.073(2) 0.0443(15) 0.0501(16) 0.0086(13) 0.0138(15) 0.0048(14)
C10B 0.0320(13) 0.0313(11) 0.0367(12) 0.0051(9) 0.0019(10) -0.0018(9)
C11B 0.0338(13) 0.0314(11) 0.0404(12) 0.0048(10) 0.0024(10) -0.0016(10)
C12B 0.0357(14) 0.0317(12) 0.0567(15) 0.0051(11) 0.0030(12) 0.0024(10)
C13B 0.0380(15) 0.0376(13) 0.0570(16) 0.0068(12) -0.0103(12) 0.0004(11)
C14B 0.0460(15) 0.0389(13) 0.0405(13) 0.0023(11) -0.0095(11) -0.0037(11)
C15B 0.0383(14) 0.0342(12) 0.0376(12) 0.0034(10) 0.0005(10) -0.0033(10)
C16B 0.0587(18) 0.0402(14) 0.0414(14) -0.0019(11) 0.0040(12) 0.0087(12)
C17B 0.062(2) 0.067(2) 0.089(3) -0.0023(18) -0.0304(19) 0.0188(17)
C18B 0.0530(18) 0.0585(17) 0.0435(14) -0.0060(13) 0.0045(13) 0.0050(14)
C19B 0.0345(14) 0.0414(13) 0.0576(16) 0.0008(12) -0.0024(12) 0.0081(11)
C20B 0.0398(16) 0.0485(15) 0.0631(18) -0.0017(13) 0.0036(13) 0.0079(12)
C21B 0.0544(19) 0.0439(15) 0.0689(19) -0.0110(14) 0.0021(15) 0.0019(13)
C22B 0.0431(16) 0.0384(14) 0.0710(19) -0.0044(13) 0.0046(14) -0.0017(12)
C23B 0.0368(14) 0.0431(14) 0.0536(15) 0.0100(12) -0.0076(12) 0.0007(11)
C24B 0.0513(17) 0.0496(15) 0.0434(14) 0.0093(12) -0.0108(12) -0.0083(13)
C25B 0.0350(15) 0.0605(17) 0.0557(16) 0.0096(13) 0.0020(12) -0.0078(12)
C26B 0.0346(14) 0.0506(15) 0.0472(14) 0.0052(12) -0.0060(11) -0.0111(11)
C1TA 0.116(4) 0.101(3) 0.076(3) -0.027(3) 0.032(3) -0.007(3)
C2TA 0.170(6) 0.077(3) 0.124(4) -0.024(3) 0.075(4) -0.033(4)
C3TA 0.176(6) 0.074(3) 0.117(4) -0.012(3) 0.079(4) -0.035(4)
C4TA 0.166(6) 0.133(5) 0.100(4) -0.048(4) 0.065(4) -0.059(5)
C5TA 0.170(7) 0.193(8) 0.114(5) -0.073(5) 0.034(4) -0.055(6)
C6TA 0.112(4) 0.076(3) 0.083(3) 0.003(2) 0.005(3) -0.017(3)
C7TA 0.113(5) 0.163(6) 0.130(5) -0.065(4) 0.038(4) 0.001(4)

loop_
_atom_type_symbol
_atom_type_description
_atom_type_scat_dispersion_real
_atom_type_scat_dispersion_imag
_atom_type_scat_source
C C 0.0033 0.0016 'International Tables Vol C Tables 4.2.6.8 and 6.1.1.4'
H H 0.0000 0.0000 'International Tables Vol C Tables 4.2.6.8 and 6.1.1.4'
O O 0.0106 0.0060 'International Tables Vol C Tables 4.2.6.8 and 6.1.1.4'
Mg Mg 0.0486 0.0363 'International Tables Vol C Tables 4.2.6.8 and 6.1.1.4'

loop_
_geom_angle_atom_site_label_1
_geom_angle_atom_site_label_2
_geom_angle_atom_site_label_3
_geom_angle
_geom_angle_site_symmetry_1
_geom_angle_site_symmetry_3
O3A MgA O1A 87.90(8) . .
O3A MgA C10A 101.23(8) . .
O1A MgA C10A 122.89(9) . .
O3A MgA C1A 121.80(9) . .
O1A MgA C1A 103.14(8) . .
C10A MgA C1A 117.55(9) . .
C19A O1A C22A 108.6(2) . .
C19A O1A MgA 122.65(18) . .
C22A O1A MgA 127.65(16) . .
C20A O2A C21A 109.5(3) . .
C23A O3A C26A 109.79(19) . .
C23A O3A MgA 124.29(16) . .
C26A O3A MgA 123.55(14) . .
C24A O4A C25A 109.6(2) . .
C6A C1A C2A 115.0(2) . .
C6A C1A MgA 116.90(17) . .
C2A C1A MgA 127.68(18) . .
C3A C2A C1A 121.8(2) . .
C3A C2A C7A 117.9(2) . .
C1A C2A C7A 120.3(2) . .
C4A C3A C2A 121.9(2) . .
C5A C4A C3A 117.4(2) . .
C5A C4A C8A 121.5(3) . .
C3A C4A C8A 121.1(3) . .
C4A C5A C6A 121.2(2) . .
C5A C6A C1A 122.7(2) . .
C5A C6A C9A 117.5(2) . .
C1A C6A C9A 119.9(2) . .
C11A C10A C15A 115.4(2) . .
C11A C10A MgA 127.26(19) . .
C15A C10A MgA 117.14(17) . .
C12A C11A C10A 122.2(3) . .
C12A C11A C16A 117.9(2) . .
C10A C11A C16A 119.9(2) . .
C13A C12A C11A 121.7(3) . .
C12A C13A C14A 117.4(2) . .
C12A C13A C17A 120.5(3) . .
C14A C13A C17A 122.1(3) . .
C13A C14A C15A 121.6(3) . .
C14A C15A C10A 121.7(2) . .
C14A C15A C18A 118.1(2) . .
C10A C15A C18A 120.3(2) . .
O1A C19A C20A 110.1(4) . .
O2A C20A C19A 112.2(4) . .
O2A C21A C22A 110.9(3) . .
O1A C22A C21A 110.0(2) . .
O3A C23A C24A 110.2(3) . .
O4A C24A C23A 111.4(2) . .
O4A C25A C26A 112.2(3) . .
O3A C26A C25A 109.0(2) . .
O1B MgB O3B 87.24(7) . .
O1B MgB C1B 102.75(9) . .
O3B MgB C1B 118.98(9) . .
O1B MgB C10B 119.94(9) . .
O3B MgB C10B 102.95(8) . .
C1B MgB C10B 120.88(9) . .
C22B O1B C19B 109.75(19) . .
C22B O1B MgB 123.63(15) . .
C19B O1B MgB 123.49(15) . .
C21B O2B C20B 109.8(2) . .
C23B O3B C26B 109.56(18) . .
C23B O3B MgB 126.12(15) . .
C26B O3B MgB 122.69(14) . .
C24B O4B C25B 109.55(19) . .
C2B C1B C6B 114.9(2) . .
C2B C1B MgB 128.98(18) . .
C6B C1B MgB 115.97(18) . .
C3B C2B C1B 122.2(3) . .
C3B C2B C7B 117.4(3) . .
C1B C2B C7B 120.4(2) . .
C4B C3B C2B 121.6(3) . .
C3B C4B C5B 117.8(3) . .
C3B C4B C8B 121.4(3) . .
C5B C4B C8B 120.8(3) . .
C4B C5B C6B 121.7(3) . .
C5B C6B C1B 121.8(3) . .
C5B C6B C9B 118.6(3) . .
C1B C6B C9B 119.6(2) . .
C15B C10B C11B 114.8(2) . .
C15B C10B MgB 129.80(18) . .
C11B C10B MgB 115.17(17) . .
C12B C11B C10B 122.3(2) . .
C12B C11B C16B 117.6(2) . .
C10B C11B C16B 120.0(2) . .
C11B C12B C13B 121.4(2) . .
C14B C13B C12B 117.3(2) . .
C14B C13B C17B 121.9(3) . .
C12B C13B C17B 120.7(3) . .
C13B C14B C15B 122.1(2) . .
C14B C15B C10B 121.9(2) . .
C14B C15B C18B 117.6(2) . .
C10B C15B C18B 120.4(2) . .
O1B C19B C20B 110.7(2) . .
O2B C20B C19B 110.7(2) . .
O2B C21B C22B 111.0(3) . .
O1B C22B C21B 109.4(2) . .
O3B C23B C24B 109.4(2) . .
O4B C24B C23B 111.3(2) . .
O4B C25B C26B 111.4(2) . .
O3B C26B C25B 109.9(2) . .
C6TA C1TA C2TA 117.1(6) . .
C6TA C1TA C7TA 123.0(6) . .
C2TA C1TA C7TA 119.8(7) . .
C3TA C2TA C1TA 118.7(7) . .
C2TA C3TA C4TA 122.9(5) . .
C5TA C4TA C3TA 112.5(8) . .
C4TA C5TA C6TA 127.4(9) . .
C1TA C6TA C5TA 121.2(6) . .
C2TB C1TB C3TB 115.1(8) . 3_565
C2TB C1TB C4TB 120.1(10) . .
C3TB C1TB C4TB 124.8(10) 3_565 .
C1TB C2TB C3TB 121.6(8) . .
C2TB C3TB C1TB 123.4(9) . 3_565

loop_
_geom_bond_atom_site_label_1
_geom_bond_atom_site_label_2
_geom_bond_distance
_geom_bond_site_symmetry_2
MgA O3A 2.0841(18) .
MgA O1A 2.107(2) .
MgA C10A 2.167(3) .
MgA C1A 2.169(2) .
O1A C19A 1.441(4) .
O1A C22A 1.455(3) .
O2A C20A 1.407(5) .
O2A C21A 1.430(5) .
O3A C23A 1.440(3) .
O3A C26A 1.463(3) .
O4A C24A 1.419(4) .
O4A C25A 1.420(4) .
C1A C6A 1.412(3) .
C1A C2A 1.417(3) .
C2A C3A 1.398(3) .
C2A C7A 1.506(4) .
C3A C4A 1.385(4) .
C4A C5A 1.388(4) .
C4A C8A 1.509(4) .
C5A C6A 1.396(3) .
C6A C9A 1.526(4) .
C10A C11A 1.398(4) .
C10A C15A 1.417(4) .
C11A C12A 1.395(4) .
C11A C16A 1.514(4) .
C12A C13A 1.383(4) .
C13A C14A 1.383(4) .
C13A C17A 1.514(4) .
C14A C15A 1.399(4) .
C15A C18A 1.512(4) .
C19A C20A 1.470(7) .
C21A C22A 1.476(5) .
C23A C24A 1.489(5) .
C25A C26A 1.488(4) .
MgB O1B 2.0906(18) .
MgB O3B 2.1016(18) .
MgB C1B 2.160(3) .
MgB C10B 2.163(2) .
O1B C22B 1.441(3) .
O1B C19B 1.446(3) .
O2B C21B 1.417(4) .
O2B C20B 1.436(4) .
O3B C23B 1.442(3) .
O3B C26B 1.456(3) .
O4B C24B 1.421(3) .
O4B C25B 1.431(3) .
C1B C2B 1.398(4) .
C1B C6B 1.426(4) .
C2B C3B 1.397(4) .
C2B C7B 1.514(4) .
C3B C4B 1.374(5) .
C4B C5B 1.373(5) .
C4B C8B 1.519(5) .
C5B C6B 1.386(4) .
C6B C9B 1.503(4) .
C10B C15B 1.412(3) .
C10B C11B 1.420(3) .
C11B C12B 1.390(3) .
C11B C16B 1.509(4) .
C12B C13B 1.390(4) .
C13B C14B 1.379(4) .
C13B C17B 1.508(4) .
C14B C15B 1.394(4) .
C15B C18B 1.512(4) .
C19B C20B 1.493(4) .
C21B C22B 1.511(4) .
C23B C24B 1.500(4) .
C25B C26B 1.502(4) .
C1TA C6TA 1.330(7) .
C1TA C2TA 1.416(7) .
C1TA C7TA 1.410(8) .
C2TA C3TA 1.352(9) .
C3TA C4TA 1.468(10) .
C4TA C5TA 1.264(9) .
C5TA C6TA 1.369(9) .
C1TB C2TB 1.272(10) .
C1TB C3TB 1.364(12) 3_565
C1TB C4TB 1.428(17) .
C2TB C3TB 1.346(11) .
C3TB C1TB 1.364(12) 3_565
